data_7218533
loop_
_publ_author_name
'Pankova, Alena S.'
'Samartsev, Mikhail A.'
'Shulgin, Igor A.'
'Golubev, Pavel R.'
'Avdontceva, Margarita S.'
'Kuznetsov, Mikhail A.'

_publ_section_title
;
 Synthesis of thiazolidines via regioselective addition of unsymmetric
 thioureas to maleic acid derivatives
;
_journal_issue 93
_journal_name_full 'RSC Adv.'
_journal_page_first 51780
_journal_paper_doi 10.1039/C4RA07840C
_journal_volume 4
_journal_year 2014
_chemical_formula_sum 'C20 H21 N3 O2 S'
_chemical_formula_weight 367.46
_chemical_name_systematic
; 
 ? 
;
_space_group_IT_number 2
_symmetry_cell_setting triclinic
_symmetry_space_group_name_Hall '-P 1'
_symmetry_space_group_name_H-M 'P -1'
_atom_sites_solution_hydrogens geom
_atom_sites_solution_primary direct
_atom_sites_solution_secondary difmap
_audit_creation_method SHELXL-97
_cell_angle_alpha 71.1056(19)
_cell_angle_beta 83.1820(19)
_cell_angle_gamma 86.6139(18)
_cell_formula_units_Z 2
_cell_length_a 5.30469(13)
_cell_length_b 12.5053(3)
_cell_length_c 14.6627(3)
_cell_measurement_reflns_used 11535
_cell_measurement_temperature 100(2)
_cell_measurement_theta_max 76.5893
_cell_measurement_theta_min 3.2009
_cell_volume 913.54(4)
_computing_structure_refinement 'SHELXL-97 (Sheldrick, 1997)'
_computing_structure_solution 'SHELXS-97 (Sheldrick, 1990)'
_diffrn_ambient_temperature 100(2)
_diffrn_detector_area_resol_mean 10.3829
_diffrn_measured_fraction_theta_full 1.000
_diffrn_measured_fraction_theta_max 1.000
_diffrn_measurement_device_type 'SuperNova, Dual, Cu at zero, Atlas'
_diffrn_measurement_method '\w scans'
_diffrn_radiation_monochromator mirror
_diffrn_radiation_source 'SuperNova (Cu) X-ray Source'
_diffrn_radiation_type CuK\a
_diffrn_radiation_wavelength 1.54184
_diffrn_reflns_av_R_equivalents 0.0357
_diffrn_reflns_av_sigmaI/netI 0.0183
_diffrn_reflns_limit_h_max 6
_diffrn_reflns_limit_h_min -6
_diffrn_reflns_limit_k_max 15
_diffrn_reflns_limit_k_min -15
_diffrn_reflns_limit_l_max 17
_diffrn_reflns_limit_l_min -17
_diffrn_reflns_number 18386
_diffrn_reflns_theta_full 71.00
_diffrn_reflns_theta_max 71.00
_diffrn_reflns_theta_min 3.20
_exptl_absorpt_coefficient_mu 1.731
_exptl_absorpt_correction_T_max 1.00000
_exptl_absorpt_correction_T_min 0.71274
_exptl_absorpt_correction_type multi-scan
_exptl_absorpt_process_details
;
CrysAlisPro, Agilent Technologies,
Version 1.171.36.20 (release 27-06-2012 CrysAlis171 .NET)
(compiled Jul 11 2012,15:38:31)
Empirical absorption correction using spherical harmonics,
 implemented in SCALE3 ABSPACK scaling algorithm.
;
_exptl_crystal_colour colourless
_exptl_crystal_density_diffrn 1.336
_exptl_crystal_density_method 'not measured'
_exptl_crystal_description prism
_exptl_crystal_F_000 388
_exptl_crystal_size_max 0.15
_exptl_crystal_size_mid 0.12
_exptl_crystal_size_min 0.08
_refine_diff_density_max 0.373
_refine_diff_density_min -0.244
_refine_diff_density_rms 0.049
_refine_ls_extinction_method none
_refine_ls_goodness_of_fit_ref 0.932
_refine_ls_hydrogen_treatment mixed
_refine_ls_matrix_type full
_refine_ls_number_parameters 237
_refine_ls_number_reflns 3539
_refine_ls_number_restraints 0
_refine_ls_restrained_S_all 0.932
_refine_ls_R_factor_all 0.0380
_refine_ls_R_factor_gt 0.0356
_refine_ls_shift/su_max 0.002
_refine_ls_shift/su_mean 0.000
_refine_ls_structure_factor_coef Fsqd
_refine_ls_weighting_details 'calc w=1/[\s^2^(Fo^2^)+(0.0364P)^2^+1.1562P] where P=(Fo^2^+2Fc^2^)/3'
_refine_ls_weighting_scheme calc
_refine_ls_wR_factor_gt 0.0925
_refine_ls_wR_factor_ref 0.0939
_reflns_number_gt 3339
_reflns_number_total 3539
_reflns_threshold_expression >2sigma(I)
_cod_data_source_file c4ra07840c2.cif
_cod_data_source_block shilgin_obr2
_cod_original_cell_volume 913.53(3)
_cod_original_sg_symbol_H-M P-1
_cod_database_code 7218533

loop_
_symmetry_equiv_pos_as_xyz
'x, y, z'
'-x, -y, -z'

loop_
_atom_site_label
_atom_site_type_symbol
_atom_site_fract_x
_atom_site_fract_y
_atom_site_fract_z
_atom_site_U_iso_or_equiv
_atom_site_adp_type
_atom_site_occupancy
_atom_site_symmetry_multiplicity
_atom_site_calc_flag
_atom_site_refinement_flags
S1 S 0.60081(8) 0.24573(3) 0.29891(3) 0.02015(11) Uani 1 1 d .
O18 O 0.4524(2) 0.28293(10) 0.49184(9) 0.0252(3) Uani 1 1 d .
O15 O 0.2824(2) -0.04557(10) 0.39489(9) 0.0273(3) Uani 1 1 d .
N3 N 0.5216(3) 0.06112(11) 0.25943(10) 0.0206(3) Uani 1 1 d .
N20 N 0.0294(3) 0.27330(12) 0.54651(10) 0.0219(3) Uani 1 1 d .
H20 H -0.1069 0.2396 0.5459 0.026 Uiso 1 1 calc R
N6 N 0.7429(3) 0.19673(12) 0.13054(10) 0.0209(3) Uani 1 1 d .
C5 C 0.4415(3) 0.13105(14) 0.39479(12) 0.0210(3) Uani 1 1 d .
H5 H 0.5555 0.1008 0.4456 0.025 Uiso 1 1 calc R
C2 C 0.6372(3) 0.16726(13) 0.21596(12) 0.0190(3) Uani 1 1 d .
C22 C 0.1868(3) 0.43041(14) 0.58968(12) 0.0234(4) Uani 1 1 d .
H22 H 0.3328 0.4349 0.5468 0.028 Uiso 1 1 calc R
C7 C 0.8560(3) 0.30962(14) 0.09174(12) 0.0218(3) Uani 1 1 d .
H7 H 0.7622 0.3605 0.1230 0.026 Uiso 1 1 calc R
C16 C 0.1927(3) 0.16716(15) 0.44074(12) 0.0238(4) Uani 1 1 d .
H16A H 0.1068 0.1009 0.4849 0.029 Uiso 1 1 calc R
H16B H 0.0834 0.2044 0.3906 0.029 Uiso 1 1 calc R
C9 C 0.5319(3) -0.02097(13) 0.20869(12) 0.0203(3) Uani 1 1 d .
C13 C 0.3694(4) -0.09543(15) 0.09711(13) 0.0261(4) Uani 1 1 d .
H13 H 0.2515 -0.0932 0.0543 0.031 Uiso 1 1 calc R
C4 C 0.4029(3) 0.03900(14) 0.35114(12) 0.0216(3) Uani 1 1 d .
C14 C 0.3529(3) -0.01652(14) 0.14626(12) 0.0235(4) Uani 1 1 d .
H14 H 0.2236 0.0383 0.1372 0.028 Uiso 1 1 calc R
C21 C 0.0065(3) 0.34961(14) 0.60070(12) 0.0203(3) Uani 1 1 d .
C10 C 0.7231(3) -0.10324(15) 0.22501(12) 0.0238(4) Uani 1 1 d .
H10 H 0.8406 -0.1056 0.2679 0.029 Uiso 1 1 calc R
C23 C 0.1466(3) 0.50437(14) 0.64341(13) 0.0256(4) Uani 1 1 d .
H23 H 0.2669 0.5585 0.6363 0.031 Uiso 1 1 calc R
C25 C -0.2490(3) 0.41810(15) 0.71793(13) 0.0262(4) Uani 1 1 d .
H25 H -0.3952 0.4141 0.7607 0.031 Uiso 1 1 calc R
C8 C 0.8365(4) 0.35492(16) -0.01668(13) 0.0293(4) Uani 1 1 d .
H8A H 0.9093 0.3005 -0.0463 0.044 Uiso 1 1 calc R
H8B H 0.9267 0.4243 -0.0441 0.044 Uiso 1 1 calc R
H8C H 0.6612 0.3685 -0.0281 0.044 Uiso 1 1 calc R
C26 C -0.2115(3) 0.34327(15) 0.66500(12) 0.0237(4) Uani 1 1 d .
H26 H -0.3318 0.2891 0.6725 0.028 Uiso 1 1 calc R
C17 C 0.2400(3) 0.24729(13) 0.49574(12) 0.0207(3) Uani 1 1 d .
C11 C 0.7365(3) -0.18233(15) 0.17615(13) 0.0268(4) Uani 1 1 d .
H11 H 0.8628 -0.2385 0.1866 0.032 Uiso 1 1 calc R
C24 C -0.0700(4) 0.49868(15) 0.70742(13) 0.0264(4) Uani 1 1 d .
H24 H -0.0952 0.5486 0.7431 0.032 Uiso 1 1 calc R
C12 C 0.5613(4) -0.17716(15) 0.11194(13) 0.0264(4) Uani 1 1 d .
H12 H 0.5727 -0.2292 0.0784 0.032 Uiso 1 1 calc R
C19 C 1.1313(3) 0.29932(15) 0.11387(14) 0.0267(4) Uani 1 1 d .
H19A H 1.1374 0.2712 0.1828 0.040 Uiso 1 1 calc R
H19B H 1.2074 0.3722 0.0881 0.040 Uiso 1 1 calc R
H19C H 1.2226 0.2480 0.0847 0.040 Uiso 1 1 calc R

loop_
_atom_site_aniso_label
_atom_site_aniso_U_11
_atom_site_aniso_U_22
_atom_site_aniso_U_33
_atom_site_aniso_U_23
_atom_site_aniso_U_13
_atom_site_aniso_U_12
S1 0.0242(2) 0.0168(2) 0.0208(2) -0.00839(15) 0.00156(15) -0.00550(15)
O18 0.0226(6) 0.0242(6) 0.0332(7) -0.0158(5) 0.0016(5) -0.0053(5)
O15 0.0363(7) 0.0203(6) 0.0251(6) -0.0084(5) 0.0055(5) -0.0108(5)
N3 0.0252(7) 0.0163(7) 0.0212(7) -0.0081(5) 0.0015(6) -0.0044(5)
N20 0.0216(7) 0.0213(7) 0.0255(7) -0.0117(6) 0.0026(6) -0.0082(6)
N6 0.0228(7) 0.0180(7) 0.0226(7) -0.0078(6) 0.0004(6) -0.0030(5)
C5 0.0250(8) 0.0176(8) 0.0205(8) -0.0068(6) 0.0009(6) -0.0048(6)
C2 0.0207(8) 0.0157(8) 0.0223(8) -0.0082(6) -0.0023(6) -0.0017(6)
C22 0.0242(8) 0.0203(8) 0.0255(9) -0.0084(7) 0.0023(7) -0.0032(7)
C7 0.0256(8) 0.0170(8) 0.0231(8) -0.0073(7) 0.0011(7) -0.0044(6)
C16 0.0256(9) 0.0241(9) 0.0241(8) -0.0120(7) 0.0031(7) -0.0068(7)
C9 0.0253(8) 0.0158(8) 0.0203(8) -0.0078(6) 0.0048(6) -0.0073(6)
C13 0.0315(9) 0.0245(9) 0.0241(9) -0.0095(7) -0.0003(7) -0.0097(7)
C4 0.0243(8) 0.0196(8) 0.0216(8) -0.0078(7) -0.0011(6) -0.0020(7)
C14 0.0263(9) 0.0179(8) 0.0256(8) -0.0068(7) 0.0007(7) -0.0038(7)
C21 0.0240(8) 0.0173(8) 0.0202(8) -0.0070(6) -0.0018(6) -0.0006(6)
C10 0.0242(8) 0.0231(8) 0.0244(8) -0.0087(7) 0.0005(7) -0.0040(7)
C23 0.0289(9) 0.0184(8) 0.0312(9) -0.0097(7) -0.0028(7) -0.0048(7)
C25 0.0270(9) 0.0261(9) 0.0254(9) -0.0102(7) 0.0025(7) 0.0010(7)
C8 0.0375(10) 0.0246(9) 0.0243(9) -0.0055(7) 0.0005(7) -0.0095(8)
C26 0.0236(8) 0.0221(8) 0.0254(8) -0.0080(7) 0.0002(7) -0.0048(7)
C17 0.0257(8) 0.0164(8) 0.0197(8) -0.0056(6) 0.0012(6) -0.0046(6)
C11 0.0283(9) 0.0211(8) 0.0310(9) -0.0110(7) 0.0053(7) -0.0012(7)
C24 0.0341(10) 0.0208(8) 0.0271(9) -0.0122(7) -0.0032(7) 0.0030(7)
C12 0.0344(10) 0.0212(8) 0.0260(9) -0.0130(7) 0.0078(7) -0.0096(7)
C19 0.0256(9) 0.0204(8) 0.0341(10) -0.0087(7) -0.0009(7) -0.0042(7)

loop_
_atom_type_symbol
_atom_type_description
_atom_type_scat_dispersion_real
_atom_type_scat_dispersion_imag
_atom_type_scat_source
C C 0.0181 0.0091 'International Tables Vol C Tables 4.2.6.8 and 6.1.1.4'
H H 0.0000 0.0000 'International Tables Vol C Tables 4.2.6.8 and 6.1.1.4'
N N 0.0311 0.0180 'International Tables Vol C Tables 4.2.6.8 and 6.1.1.4'
O O 0.0492 0.0322 'International Tables Vol C Tables 4.2.6.8 and 6.1.1.4'
S S 0.3331 0.5567 'International Tables Vol C Tables 4.2.6.8 and 6.1.1.4'

loop_
_geom_angle_atom_site_label_1
_geom_angle_atom_site_label_2
_geom_angle_atom_site_label_3
_geom_angle
C2 S1 C5 92.85(7)
C4 N3 C2 117.46(13)
C4 N3 C9 121.49(13)
C2 N3 C9 121.04(13)
C17 N20 C21 127.62(14)
C17 N20 H20 116.2
C21 N20 H20 116.2
C2 N6 C7 117.71(14)
C4 C5 C16 111.73(14)
C4 C5 S1 106.87(11)
C16 C5 S1 113.65(12)
C4 C5 H5 108.1
C16 C5 H5 108.1
S1 C5 H5 108.1
N6 C2 N3 121.98(14)
N6 C2 S1 128.23(13)
N3 C2 S1 109.78(11)
C23 C22 C21 119.30(16)
C23 C22 H22 120.3
C21 C22 H22 120.3
N6 C7 C8 108.64(13)
N6 C7 C19 108.79(14)
C8 C7 C19 111.41(15)
N6 C7 H7 109.3
C8 C7 H7 109.3
C19 C7 H7 109.3
C5 C16 C17 110.81(14)
C5 C16 H16A 109.5
C17 C16 H16A 109.5
C5 C16 H16B 109.5
C17 C16 H16B 109.5
H16A C16 H16B 108.1
C14 C9 C10 121.70(15)
C14 C9 N3 120.00(15)
C10 C9 N3 118.30(15)
C12 C13 C14 119.92(17)
C12 C13 H13 120.0
C14 C13 H13 120.0
O15 C4 N3 124.47(15)
O15 C4 C5 122.96(15)
N3 C4 C5 112.56(14)
C9 C14 C13 118.88(16)
C9 C14 H14 120.6
C13 C14 H14 120.6
C22 C21 C26 120.10(15)
C22 C21 N20 122.83(15)
C26 C21 N20 117.04(15)
C9 C10 C11 118.94(16)
C9 C10 H10 120.5
C11 C10 H10 120.5
C24 C23 C22 120.93(16)
C24 C23 H23 119.5
C22 C23 H23 119.5
C24 C25 C26 120.37(16)
C24 C25 H25 119.8
C26 C25 H25 119.8
C7 C8 H8A 109.5
C7 C8 H8B 109.5
H8A C8 H8B 109.5
C7 C8 H8C 109.5
H8A C8 H8C 109.5
H8B C8 H8C 109.5
C25 C26 C21 119.83(16)
C25 C26 H26 120.1
C21 C26 H26 120.1
O18 C17 N20 125.30(15)
O18 C17 C16 121.02(15)
N20 C17 C16 113.68(14)
C12 C11 C10 119.80(17)
C12 C11 H11 120.1
C10 C11 H11 120.1
C23 C24 C25 119.46(16)
C23 C24 H24 120.3
C25 C24 H24 120.3
C11 C12 C13 120.73(16)
C11 C12 H12 119.6
C13 C12 H12 119.6
C7 C19 H19A 109.5
C7 C19 H19B 109.5
H19A C19 H19B 109.5
C7 C19 H19C 109.5
H19A C19 H19C 109.5
H19B C19 H19C 109.5

loop_
_geom_bond_atom_site_label_1
_geom_bond_atom_site_label_2
_geom_bond_distance
S1 C2 1.7817(16)
S1 C5 1.8173(16)
O18 C17 1.224(2)
O15 C4 1.217(2)
N3 C4 1.364(2)
N3 C2 1.414(2)
N3 C9 1.445(2)
N20 C17 1.351(2)
N20 C21 1.418(2)
N20 H20 0.8600
N6 C2 1.256(2)
N6 C7 1.475(2)
C5 C4 1.521(2)
C5 C16 1.522(2)
C5 H5 0.9800
C22 C23 1.389(2)
C22 C21 1.391(2)
C22 H22 0.9300
C7 C8 1.519(2)
C7 C19 1.522(2)
C7 H7 0.9800
C16 C17 1.523(2)
C16 H16A 0.9700
C16 H16B 0.9700
C9 C14 1.382(2)
C9 C10 1.385(2)
C13 C12 1.384(3)
C13 C14 1.391(2)
C13 H13 0.9300
C14 H14 0.9300
C21 C26 1.392(2)
C10 C11 1.391(2)
C10 H10 0.9300
C23 C24 1.385(3)
C23 H23 0.9300
C25 C24 1.385(3)
C25 C26 1.389(2)
C25 H25 0.9300
C8 H8A 0.9600
C8 H8B 0.9600
C8 H8C 0.9600
C26 H26 0.9300
C11 C12 1.384(3)
C11 H11 0.9300
C24 H24 0.9300
C12 H12 0.9300
C19 H19A 0.9600
C19 H19B 0.9600
C19 H19C 0.9600

loop_
_geom_torsion_atom_site_label_1
_geom_torsion_atom_site_label_2
_geom_torsion_atom_site_label_3
_geom_torsion_atom_site_label_4
_geom_torsion
C2 S1 C5 C4 -5.47(12)
C2 S1 C5 C16 -129.20(13)
C7 N6 C2 N3 179.51(14)
C7 N6 C2 S1 0.7(2)
C4 N3 C2 N6 -177.38(16)
C9 N3 C2 N6 3.3(2)
C4 N3 C2 S1 1.60(18)
C9 N3 C2 S1 -177.74(12)
C5 S1 C2 N6 -178.52(16)
C5 S1 C2 N3 2.58(12)
C2 N6 C7 C8 -148.50(16)
C2 N6 C7 C19 90.06(18)
C4 C5 C16 C17 172.29(14)
S1 C5 C16 C17 -66.67(16)
C4 N3 C9 C14 94.9(2)
C2 N3 C9 C14 -85.8(2)
C4 N3 C9 C10 -84.7(2)
C2 N3 C9 C10 94.63(19)
C2 N3 C4 O15 175.19(16)
C9 N3 C4 O15 -5.5(3)
C2 N3 C4 C5 -6.0(2)
C9 N3 C4 C5 173.29(14)
C16 C5 C4 O15 -48.9(2)
S1 C5 C4 O15 -173.83(14)
C16 C5 C4 N3 132.28(15)
S1 C5 C4 N3 7.38(17)
C10 C9 C14 C13 -1.4(2)
N3 C9 C14 C13 178.99(14)
C12 C13 C14 C9 0.6(2)
C23 C22 C21 C26 0.0(3)
C23 C22 C21 N20 178.03(16)
C17 N20 C21 C22 16.6(3)
C17 N20 C21 C26 -165.28(16)
C14 C9 C10 C11 0.9(3)
N3 C9 C10 C11 -179.54(14)
C21 C22 C23 C24 -0.1(3)
C24 C25 C26 C21 -0.3(3)
C22 C21 C26 C25 0.2(3)
N20 C21 C26 C25 -177.96(16)
C21 N20 C17 O18 3.4(3)
C21 N20 C17 C16 -176.38(15)
C5 C16 C17 O18 6.7(2)
C5 C16 C17 N20 -173.56(14)
C9 C10 C11 C12 0.5(3)
C22 C23 C24 C25 0.0(3)
C26 C25 C24 C23 0.2(3)
C10 C11 C12 C13 -1.3(3)
C14 C13 C12 C11 0.7(3)
